data_7134485
loop_
_publ_author_name
'Xu, Fuxing'
'Xiong, Zongli'
'Qin, Wenling'
'Yao, Weijun'
'Wang, Zhen'

_publ_section_title
;
 Asymmetric synthesis of quinolinone-based polycyclic indoles through
 [1,3]-rearrangement/cyclization reaction
;
_journal_issue 46
_journal_name_full 'Chemical Communications'
_journal_page_first 8403
_journal_page_last 8406
_journal_paper_doi 10.1039/D5CC00612K
_journal_volume 61
_journal_year 2025
_chemical_formula_moiety 'C42 H36 N2 O5 S2'
_chemical_formula_sum 'C42 H36 N2 O5 S2'
_chemical_formula_weight 712.85
_space_group_crystal_system monoclinic
_space_group_IT_number 14
_space_group_name_Hall '-P 2ybc'
_space_group_name_H-M_alt 'P 1 21/c 1'
_atom_sites_solution_hydrogens geom
_atom_sites_solution_primary dual
_audit_creation_date 2025-04-07
_audit_creation_method
;
Olex2 1.5
(compiled 2024.02.16 svn.r378c4104 for OlexSys, GUI svn.r6928)
;
_audit_update_record
;
2025-04-07 deposited with the CCDC.	2025-04-30 downloaded from the CCDC.
;
_cell_angle_alpha 90
_cell_angle_beta 92.7610(10)
_cell_angle_gamma 90
_cell_formula_units_Z 4
_cell_length_a 10.7401(2)
_cell_length_b 18.2838(3)
_cell_length_c 18.5074(3)
_cell_measurement_reflns_used 10737
_cell_measurement_temperature 293(2)
_cell_measurement_theta_max 69.8830
_cell_measurement_theta_min 3.3970
_cell_volume 3630.08(11)
_computing_cell_refinement 'CrysAlisPro 1.171.41.117a (Rigaku OD, 2021)'
_computing_data_collection 'CrysAlisPro 1.171.41.117a (Rigaku OD, 2021)'
_computing_data_reduction 'CrysAlisPro 1.171.41.117a (Rigaku OD, 2021)'
_computing_molecular_graphics 'Olex2 1.5 (Dolomanov et al., 2009)'
_computing_publication_material 'Olex2 1.5 (Dolomanov et al., 2009)'
_computing_structure_refinement 'SHELXL 2018/3 (Sheldrick, 2015)'
_computing_structure_solution 'SHELXT 2018/2 (Sheldrick, 2018)'
_diffrn_ambient_temperature 293(2)
_diffrn_detector 'CCD plate'
_diffrn_detector_area_resol_mean 16.0892
_diffrn_detector_type Eos
_diffrn_measured_fraction_theta_full 0.999
_diffrn_measured_fraction_theta_max 0.997
_diffrn_measurement_details
;
List of Runs (angles in degrees, time in seconds):

  # Type    Start    End  Width  t~exp~   \w     \q     \k     \f   Frames
#--------------------------------------------------------------------------
  1  \w    -67.00  10.00   1.00    1.00    --    0.00 -57.00 -60.00   77
  2  \w    -11.00  16.00   1.00    1.00    --    0.00  57.00  60.00   27
  3  \w     79.00 123.00   1.00    1.52    --   54.00  57.00 120.00   44
  4  \w     79.00 116.00   1.00    1.52    --   54.00  19.00 -90.00   37
  5  \w    -15.00  73.00   1.00    1.52    --   54.00 -57.00 -30.00   88
  6  \w     24.00 102.00   1.00    1.52    --   54.00-125.00 -60.00   78
  7  \w     10.00  41.00   1.00    1.52    --   54.00  19.00 -90.00   31
  8  \w     26.00  68.00   1.00    1.52    --   54.00-125.00-180.00   42
  9  \w     96.00 130.00   1.00    1.52    --  108.00 -50.00  30.00   34
 10  \w     90.00 172.00   1.00    1.52    --  108.00  38.00-120.00   82
 11  \w     81.00 110.00   1.00    1.52    --  108.00-111.00 -60.00   29
 12  \w     83.00 110.00   1.00    1.52    --  108.00-111.00-120.00   27
 13  \w     89.00 121.00   1.00    1.52    --  108.00  77.00 -60.00   32
 14  \w    110.00 178.00   1.00    1.52    --  108.00  50.00-150.00   68
 15  \w     40.00  80.00   1.00    1.52    --  108.00 -50.00  30.00   40
 16  \w     58.00  83.00   1.00    1.52    --  108.00 -63.00  60.00   25
 17  \w     89.00 175.00   1.00    1.52    --  108.00  63.00 120.00   86
 18  \w     93.00 119.00   1.00    1.52    --  108.00  63.00-180.00   26
 19  \w     94.00 119.00   1.00    1.52    --  108.00 -38.00 -30.00   25
 20  \w     36.00  67.00   1.00    1.52    --  108.00 -38.00 -30.00   31
 21  \w     86.00 175.00   1.00    1.52    --  108.00  63.00 -90.00   89
 22  \w     97.00 129.00   1.00    1.52    --  108.00 -63.00  60.00   32
 23  \w    138.00 163.00   1.00    1.52    --  108.00  63.00  60.00   25
 24  \w     79.00 147.00   1.00    1.52    --  108.00  77.00 150.00   68
 25  \w     36.00 111.00   1.00    1.52    --  108.00-111.00  30.00   75
 26  \w     68.00  94.00   1.00    1.52    --  108.00 -50.00 -90.00   26
 27  \w    100.00 147.00   1.00    1.52    --  108.00  38.00 -60.00   47
 28  \w     66.00  92.00   1.00    1.52    --  108.00 -25.00  30.00   26
 29  \w     98.00 123.00   1.00    1.52    --  108.00 -25.00  30.00   25
 30  \w    130.00 158.00   1.00    1.52    --  108.00  38.00 150.00   28
 31  \w     94.00 129.00   1.00    1.52    --  108.00 -91.00  30.00   35
 32  \w     50.00  88.00   1.00    1.52    --  108.00 -91.00  30.00   38
;
_diffrn_measurement_device 'four-circle diffractometer'
_diffrn_measurement_device_type 'SuperNova, Dual, Cu at home/near, Eos'
_diffrn_measurement_method '\w scans'
_diffrn_orient_matrix_type 'CrysAlisPro convention (1999,Acta A55,543-557)'
_diffrn_orient_matrix_UB_11 -0.0283144000
_diffrn_orient_matrix_UB_12 0.0086901000
_diffrn_orient_matrix_UB_13 0.0803731000
_diffrn_orient_matrix_UB_21 0.0581627000
_diffrn_orient_matrix_UB_22 -0.0755784000
_diffrn_orient_matrix_UB_23 0.0163415000
_diffrn_orient_matrix_UB_31 0.1281578000
_diffrn_orient_matrix_UB_32 0.0362611000
_diffrn_orient_matrix_UB_33 0.0148253000
_diffrn_radiation_monochromator mirror
_diffrn_radiation_probe x-ray
_diffrn_radiation_type 'Cu K\a'
_diffrn_radiation_wavelength 1.54184
_diffrn_reflns_av_R_equivalents 0.0240
_diffrn_reflns_av_unetI/netI 0.0207
_diffrn_reflns_Laue_measured_fraction_full 0.999
_diffrn_reflns_Laue_measured_fraction_max 0.997
_diffrn_reflns_limit_h_max 13
_diffrn_reflns_limit_h_min -12
_diffrn_reflns_limit_k_max 22
_diffrn_reflns_limit_k_min -22
_diffrn_reflns_limit_l_max 22
_diffrn_reflns_limit_l_min -18
_diffrn_reflns_number 23365
_diffrn_reflns_point_group_measured_fraction_full 0.999
_diffrn_reflns_point_group_measured_fraction_max 0.997
_diffrn_reflns_theta_full 67.684
_diffrn_reflns_theta_max 70.128
_diffrn_reflns_theta_min 3.400
_diffrn_source 'micro-focus sealed X-ray tube'
_diffrn_source_type 'SuperNova (Cu) X-ray Source'
_exptl_absorpt_coefficient_mu 1.720
_exptl_absorpt_correction_T_max 1.00000
_exptl_absorpt_correction_T_min 0.78684
_exptl_absorpt_correction_type multi-scan
_exptl_absorpt_process_details
;
CrysAlisPro 1.171.41.117a (Rigaku Oxford Diffraction, 2021)
Empirical absorption correction using spherical harmonics,
implemented in SCALE3 ABSPACK scaling algorithm.
;
_exptl_crystal_colour 'clear light colourless'
_exptl_crystal_colour_lustre clear
_exptl_crystal_colour_modifier light
_exptl_crystal_colour_primary colourless
_exptl_crystal_density_diffrn 1.304
_exptl_crystal_description block
_exptl_crystal_F_000 1496
_exptl_crystal_size_max 0.28
_exptl_crystal_size_mid 0.21
_exptl_crystal_size_min 0.19
_refine_diff_density_max 0.207
_refine_diff_density_min -0.307
_refine_diff_density_rms 0.039
_refine_ls_extinction_method none
_refine_ls_goodness_of_fit_ref 1.037
_refine_ls_hydrogen_treatment constr
_refine_ls_matrix_type full
_refine_ls_number_parameters 463
_refine_ls_number_reflns 6887
_refine_ls_number_restraints 0
_refine_ls_restrained_S_all 1.037
_refine_ls_R_factor_all 0.0496
_refine_ls_R_factor_gt 0.0415
_refine_ls_shift/su_max 0.001
_refine_ls_shift/su_mean 0.000
_refine_ls_structure_factor_coef Fsqd
_refine_ls_weighting_details 'w=1/[\s^2^(Fo^2^)+(0.0661P)^2^+0.7858P] where P=(Fo^2^+2Fc^2^)/3'
_refine_ls_weighting_scheme calc
_refine_ls_wR_factor_gt 0.1143
_refine_ls_wR_factor_ref 0.1241
_reflns_Friedel_coverage 0.000
_reflns_number_gt 5804
_reflns_number_total 6887
_reflns_threshold_expression 'I > 2\s(I)'
_cod_data_source_file d5cc00612k2.cif
_cod_data_source_block 20250407-yanhl-qwl-2_auto
_cod_depositor_comments 'Adding full bibliography for 7134484--7134485.cif.'
_cod_database_code 7134485
_shelx_shelxl_version_number 2018/3
_chemical_oxdiff_formula 'C H O N S'
_shelx_space_group_comment
;
The symmetry employed for this shelxl refinement is uniquely defined
by the following loop, which should always be used as a source of
symmetry information in preference to the above space-group names.
They are only intended as comments.
;
_olex2_refinement_description
;
1. Fixed Uiso
 At 1.2 times of:
  All C(H) groups, All C(H,H) groups
 At 1.5 times of:
  All C(H,H,H) groups
2.a Secondary CH2 refined with riding coordinates:
 C00D(H00A,H00B), C011(H01A,H01B), C012(H01C,H01D)
2.b Aromatic/amide H refined with riding coordinates:
 C00M(H00M), C00N(H00N), C00P(H00P), C00Q(H00Q), C00S(H00S), C00U(H00U),
 C00V(H00V), C00W(H00W), C00X(H00X), C00Y(H00Y), C00Z(H00Z), C010(H010),
 C013(H013), C014(H014), C017(H017), C018(H018), C019(H019), C01A(H01H),
 C01B(H01I), C01C(H01J), C01F(H01Q)
2.c Idealised Me refined as rotating group:
 C016(H01E,H01F,H01G), C01D(H01K,H01L,H01M), C01E(H01N,H01O,H01P)
;
_olex2_submission_special_instructions 'No special instructions were received'
_oxdiff_exptl_absorpt_empirical_details
;
Empirical correction (ABSPACK) includes:
- Absorption correction using spherical harmonics
- Frame scaling
;
_oxdiff_exptl_absorpt_empirical_full_max 1.350
_oxdiff_exptl_absorpt_empirical_full_min 0.761

loop_
_space_group_symop_operation_xyz
'x, y, z'
'-x, y+1/2, -z+1/2'
'-x, -y, -z'
'x, -y-1/2, z-1/2'

loop_
_atom_site_label
_atom_site_type_symbol
_atom_site_fract_x
_atom_site_fract_y
_atom_site_fract_z
_atom_site_U_iso_or_equiv
_atom_site_adp_type
_atom_site_occupancy
_atom_site_site_symmetry_order
_atom_site_calc_flag
_atom_site_refinement_flags_posn
_atom_site_refinement_flags_adp
_atom_site_refinement_flags_occupancy
_atom_site_disorder_assembly
_atom_site_disorder_group
S001 S 0.71155(5) 0.51081(3) 0.75190(3) 0.06274(15) Uani 1 1 d . . . . .
S002 S 0.75290(5) 0.75425(3) 0.52233(2) 0.06480(15) Uani 1 1 d . . . . .
O003 O 0.43017(12) 0.47065(7) 0.69329(7) 0.0590(3) Uani 1 1 d . . . . .
O004 O 0.52451(13) 0.44815(7) 0.59016(7) 0.0647(3) Uani 1 1 d . . . . .
N005 N 0.77378(13) 0.70887(8) 0.60077(8) 0.0515(3) Uani 1 1 d . . . . .
O006 O 0.71962(17) 0.69975(9) 0.46990(7) 0.0810(4) Uani 1 1 d . . . . .
N007 N 0.42440(14) 0.64393(9) 0.76524(8) 0.0565(4) Uani 1 1 d . . . . .
O008 O 0.56912(15) 0.59267(10) 0.84140(7) 0.0825(5) Uani 1 1 d . . . . .
O009 O 0.86187(17) 0.79721(10) 0.51583(10) 0.0938(5) Uani 1 1 d . . . . .
C00A C 0.49869(15) 0.48871(9) 0.63791(9) 0.0484(4) Uani 1 1 d . . . . .
C00B C 0.69166(15) 0.65371(9) 0.62089(8) 0.0466(3) Uani 1 1 d . . . . .
C00C C 0.68690(15) 0.65082(9) 0.69314(8) 0.0461(3) Uani 1 1 d . . . . .
C00D C 0.62389(15) 0.59267(9) 0.58237(8) 0.0476(4) Uani 1 1 d . . . . .
H00A H 0.679758 0.553490 0.569789 0.057 Uiso 1 1 calc R U . . .
H00B H 0.577643 0.609553 0.539236 0.057 Uiso 1 1 calc R U . . .
C00E C 0.53563(15) 0.56924(9) 0.64293(8) 0.0449(3) Uani 1 1 d . . . . .
C00F C 0.41664(15) 0.61522(9) 0.63620(9) 0.0472(4) Uani 1 1 d . . . . .
C00G C 0.81926(15) 0.74270(9) 0.66677(10) 0.0510(4) Uani 1 1 d . . . . .
C00H C 0.76871(15) 0.70553(9) 0.72507(9) 0.0487(4) Uani 1 1 d . . . . .
C00I C 0.36866(16) 0.65180(10) 0.69500(10) 0.0529(4) Uani 1 1 d . . . . .
C00J C 0.61138(15) 0.58709(9) 0.71584(8) 0.0463(3) Uani 1 1 d . . . . .
C00K C 0.83106(16) 0.50059(10) 0.69007(10) 0.0540(4) Uani 1 1 d . . . . .
C00L C 0.53275(17) 0.60651(10) 0.77998(9) 0.0544(4) Uani 1 1 d . . . . .
C00M C 0.35262(17) 0.62056(11) 0.56917(10) 0.0578(4) Uani 1 1 d . . . . .
H00M H 0.382074 0.595029 0.530025 0.069 Uiso 1 1 calc R U . . .
C00N C 0.80373(17) 0.72545(11) 0.79594(10) 0.0588(4) Uani 1 1 d . . . . .
H00N H 0.771702 0.701043 0.835030 0.071 Uiso 1 1 calc R U . . .
C00O C 0.24584(19) 0.62577(12) 0.84546(10) 0.0643(5) Uani 1 1 d . . . . .
C00P C 0.90325(18) 0.79990(11) 0.67762(12) 0.0641(5) Uani 1 1 d . . . . .
H00P H 0.936473 0.824462 0.638984 0.077 Uiso 1 1 calc R U . . .
C00Q C 0.83024(18) 0.44140(11) 0.64322(12) 0.0654(5) Uani 1 1 d . . . . .
H00Q H 0.761414 0.410521 0.639671 0.079 Uiso 1 1 calc R U . . .
C00R C 1.03522(18) 0.47267(12) 0.60476(11) 0.0639(5) Uani 1 1 d . . . . .
C00S C 0.93597(18) 0.54492(12) 0.69428(12) 0.0650(5) Uani 1 1 d . . . . .
H00S H 0.939223 0.584417 0.725984 0.078 Uiso 1 1 calc R U . . .
C00T C 0.6245(2) 0.81133(11) 0.53342(10) 0.0624(5) Uani 1 1 d . . . . .
C00U C 0.93181(19) 0.42817(12) 0.60166(12) 0.0701(5) Uani 1 1 d . . . . .
H00U H 0.930003 0.388030 0.570762 0.084 Uiso 1 1 calc R U . . .
C00V C 0.8869(2) 0.78217(12) 0.80649(12) 0.0695(5) Uani 1 1 d . . . . .
H00V H 0.911071 0.796237 0.853386 0.083 Uiso 1 1 calc R U . . .
C00W C 0.93525(19) 0.81866(12) 0.74862(13) 0.0721(6) Uani 1 1 d . . . . .
H00W H 0.990895 0.856919 0.757673 0.087 Uiso 1 1 calc R U . . .
C00X C 0.2372(2) 0.55285(12) 0.82986(12) 0.0708(5) Uani 1 1 d . . . . .
H00X H 0.300663 0.530370 0.805595 0.085 Uiso 1 1 calc R U . . .
C00Y C 0.2611(2) 0.69441(12) 0.68409(13) 0.0704(5) Uani 1 1 d . . . . .
H00Y H 0.229150 0.719199 0.722971 0.085 Uiso 1 1 calc R U . . .
C00Z C 1.0354(2) 0.53105(12) 0.65199(13) 0.0720(5) Uani 1 1 d . . . . .
H00Z H 1.104383 0.561813 0.655360 0.086 Uiso 1 1 calc R U . . .
C010 C 0.24648(19) 0.66279(12) 0.55931(13) 0.0714(5) Uani 1 1 d . . . . .
H010 H 0.205515 0.665795 0.513973 0.086 Uiso 1 1 calc R U . . .
C011 C 0.3590(2) 0.67036(12) 0.82831(11) 0.0711(6) Uani 1 1 d . . . . .
H01A H 0.333368 0.720582 0.819563 0.085 Uiso 1 1 calc R U . . .
H01B H 0.416876 0.670161 0.870207 0.085 Uiso 1 1 calc R U . . .
C012 C 0.3899(2) 0.39455(11) 0.69850(13) 0.0720(5) Uani 1 1 d . . . . .
H01C H 0.375387 0.374725 0.650213 0.086 Uiso 1 1 calc R U . . .
H01D H 0.311927 0.392606 0.722742 0.086 Uiso 1 1 calc R U . . .
C013 C 0.5074(2) 0.78367(12) 0.51913(14) 0.0781(6) Uani 1 1 d . . . . .
H013 H 0.496935 0.735552 0.503716 0.094 Uiso 1 1 calc R U . . .
C014 C 0.2020(2) 0.70018(13) 0.61678(14) 0.0770(6) Uani 1 1 d . . . . .
H014 H 0.131706 0.729552 0.610253 0.092 Uiso 1 1 calc R U . . .
C015 C 0.4167(3) 0.89904(15) 0.55005(12) 0.0857(7) Uani 1 1 d . . . . .
C016 C 1.1440(2) 0.45775(16) 0.55854(15) 0.0889(7) Uani 1 1 d . . . . .
H01E H 1.216139 0.446013 0.588980 0.133 Uiso 1 1 calc R U . . .
H01F H 1.160799 0.500361 0.530308 0.133 Uiso 1 1 calc R U . . .
H01G H 1.124431 0.417354 0.526854 0.133 Uiso 1 1 calc R U . . .
C017 C 0.4050(3) 0.82791(14) 0.52781(14) 0.0853(7) Uani 1 1 d . . . . .
H017 H 0.325733 0.808764 0.518251 0.102 Uiso 1 1 calc R U . . .
C018 C 0.1356(2) 0.51158(16) 0.84948(15) 0.0888(7) Uani 1 1 d . . . . .
H018 H 0.130940 0.462158 0.837765 0.107 Uiso 1 1 calc R U . . .
C019 C 0.1499(2) 0.65761(17) 0.88158(14) 0.0919(8) Uani 1 1 d . . . . .
H019 H 0.152989 0.707274 0.892368 0.110 Uiso 1 1 calc R U . . .
C01A C 0.6399(3) 0.88276(14) 0.55488(18) 0.0992(9) Uani 1 1 d . . . . .
H01H H 0.719272 0.902020 0.563795 0.119 Uiso 1 1 calc R U . . .
C01B C 0.0491(3) 0.6161(2) 0.90189(16) 0.1081(10) Uani 1 1 d . . . . .
H01I H -0.014423 0.638007 0.926569 0.130 Uiso 1 1 calc R U . . .
C01C C 0.0427(3) 0.5436(2) 0.88589(17) 0.1041(10) Uani 1 1 d . . . . .
H01J H -0.024766 0.515922 0.899762 0.125 Uiso 1 1 calc R U . . .
C01D C 0.4832(3) 0.34949(16) 0.7385(2) 0.1198(12) Uani 1 1 d . . . . .
H01K H 0.558685 0.348382 0.712696 0.180 Uiso 1 1 calc R U . . .
H01L H 0.451874 0.300637 0.743132 0.180 Uiso 1 1 calc R U . . .
H01M H 0.500118 0.370009 0.785664 0.180 Uiso 1 1 calc R U . . .
C01E C 0.3019(3) 0.9459(2) 0.55830(17) 0.1251(13) Uani 1 1 d . . . . .
H01N H 0.249316 0.943002 0.514936 0.188 Uiso 1 1 calc R U . . .
H01O H 0.326521 0.995742 0.566668 0.188 Uiso 1 1 calc R U . . .
H01P H 0.256961 0.928547 0.598525 0.188 Uiso 1 1 calc R U . . .
C01F C 0.5354(3) 0.92563(16) 0.56302(19) 0.1172(12) Uani 1 1 d . . . . .
H01Q H 0.545756 0.973973 0.577727 0.141 Uiso 1 1 calc R U . . .

loop_
_atom_site_aniso_label
_atom_site_aniso_U_11
_atom_site_aniso_U_22
_atom_site_aniso_U_33
_atom_site_aniso_U_23
_atom_site_aniso_U_13
_atom_site_aniso_U_12
S001 0.0615(3) 0.0715(3) 0.0556(3) 0.0195(2) 0.0066(2) 0.0035(2)
S002 0.0834(3) 0.0641(3) 0.0488(2) 0.00993(19) 0.0231(2) -0.0056(2)
O003 0.0648(7) 0.0528(7) 0.0606(7) -0.0016(6) 0.0169(6) -0.0100(6)
O004 0.0780(9) 0.0583(7) 0.0586(7) -0.0146(6) 0.0109(6) -0.0042(6)
N005 0.0545(8) 0.0524(8) 0.0487(7) 0.0035(6) 0.0133(6) -0.0040(6)
O006 0.1245(13) 0.0763(9) 0.0442(7) -0.0015(6) 0.0266(7) 0.0044(9)
N007 0.0625(9) 0.0607(9) 0.0476(8) -0.0094(6) 0.0170(6) -0.0008(7)
O008 0.0856(10) 0.1239(14) 0.0386(7) 0.0025(7) 0.0101(6) 0.0058(9)
O009 0.0954(12) 0.0981(12) 0.0910(11) 0.0267(10) 0.0367(9) -0.0215(10)
C00A 0.0492(9) 0.0507(9) 0.0454(8) -0.0023(7) 0.0025(7) -0.0009(7)
C00B 0.0484(8) 0.0505(9) 0.0416(8) 0.0021(6) 0.0089(6) 0.0001(7)
C00C 0.0464(8) 0.0525(9) 0.0399(8) 0.0001(6) 0.0064(6) -0.0013(7)
C00D 0.0532(9) 0.0531(9) 0.0370(7) -0.0017(6) 0.0085(6) -0.0007(7)
C00E 0.0477(8) 0.0494(8) 0.0380(7) -0.0027(6) 0.0061(6) -0.0022(7)
C00F 0.0480(8) 0.0466(8) 0.0473(8) -0.0008(7) 0.0055(7) -0.0030(7)
C00G 0.0476(9) 0.0486(9) 0.0574(10) -0.0013(7) 0.0076(7) 0.0011(7)
C00H 0.0452(8) 0.0508(9) 0.0501(9) -0.0016(7) 0.0038(7) 0.0011(7)
C00I 0.0548(9) 0.0506(9) 0.0542(9) -0.0022(7) 0.0130(7) -0.0021(7)
C00J 0.0485(8) 0.0527(9) 0.0380(7) 0.0005(6) 0.0066(6) -0.0038(7)
C00K 0.0489(9) 0.0571(10) 0.0552(9) 0.0068(8) -0.0046(7) 0.0040(7)
C00L 0.0603(10) 0.0633(10) 0.0405(8) -0.0032(7) 0.0115(7) -0.0096(8)
C00M 0.0572(10) 0.0618(11) 0.0541(10) -0.0021(8) -0.0001(8) -0.0030(8)
C00N 0.0592(10) 0.0648(11) 0.0517(9) -0.0048(8) -0.0037(8) -0.0013(8)
C00O 0.0663(11) 0.0789(13) 0.0492(9) 0.0001(9) 0.0182(8) 0.0142(10)
C00P 0.0565(10) 0.0550(10) 0.0818(13) 0.0017(9) 0.0128(9) -0.0049(8)
C00Q 0.0518(10) 0.0614(11) 0.0816(13) -0.0044(10) -0.0127(9) 0.0024(8)
C00R 0.0576(10) 0.0719(12) 0.0619(11) 0.0114(9) -0.0010(8) 0.0175(9)
C00S 0.0610(11) 0.0631(11) 0.0705(12) -0.0059(9) 0.0003(9) -0.0043(9)
C00T 0.0880(14) 0.0540(10) 0.0449(9) 0.0062(8) 0.0005(9) -0.0028(9)
C00U 0.0643(12) 0.0719(13) 0.0724(12) -0.0132(10) -0.0140(10) 0.0211(10)
C00V 0.0670(12) 0.0695(12) 0.0706(12) -0.0142(10) -0.0095(9) -0.0040(10)
C00W 0.0603(11) 0.0624(12) 0.0928(16) -0.0130(11) -0.0046(10) -0.0093(9)
C00X 0.0653(12) 0.0741(13) 0.0745(13) 0.0013(10) 0.0188(10) 0.0053(10)
C00Y 0.0693(12) 0.0618(12) 0.0820(14) -0.0003(10) 0.0226(11) 0.0104(9)
C00Z 0.0574(11) 0.0705(13) 0.0884(15) 0.0040(11) 0.0067(10) -0.0051(9)
C010 0.0610(11) 0.0745(13) 0.0775(13) 0.0078(11) -0.0092(10) 0.0010(10)
C011 0.0869(14) 0.0695(12) 0.0590(11) -0.0190(9) 0.0259(10) 0.0006(10)
C012 0.0773(13) 0.0575(11) 0.0823(14) 0.0006(10) 0.0139(11) -0.0187(10)
C013 0.0924(16) 0.0568(12) 0.0845(15) 0.0073(11) -0.0022(12) -0.0033(11)
C014 0.0614(12) 0.0718(13) 0.0982(17) 0.0123(12) 0.0062(11) 0.0148(10)
C015 0.1113(19) 0.0919(17) 0.0521(11) -0.0082(11) -0.0141(11) 0.0252(15)
C016 0.0756(14) 0.1029(19) 0.0894(16) 0.0124(14) 0.0167(12) 0.0283(13)
C017 0.0885(16) 0.0794(16) 0.0875(16) 0.0193(13) -0.0011(13) 0.0021(13)
C018 0.0773(15) 0.0950(18) 0.0948(18) 0.0182(14) 0.0115(13) -0.0086(13)
C019 0.0939(17) 0.1022(19) 0.0828(16) -0.0044(14) 0.0359(13) 0.0300(15)
C01A 0.1025(19) 0.0669(14) 0.125(2) -0.0170(15) -0.0335(17) 0.0022(13)
C01B 0.0713(16) 0.162(3) 0.0941(19) 0.008(2) 0.0406(14) 0.0282(18)
C01C 0.0661(15) 0.153(3) 0.0944(19) 0.030(2) 0.0195(13) -0.0036(17)
C01D 0.128(3) 0.0721(16) 0.156(3) 0.0389(18) -0.023(2) -0.0221(16)
C01E 0.141(3) 0.145(3) 0.0871(19) -0.0296(19) -0.0171(18) 0.062(2)
C01F 0.134(3) 0.0807(18) 0.132(3) -0.0417(18) -0.049(2) 0.0284(17)

loop_
_atom_type_symbol
_atom_type_description
_atom_type_scat_dispersion_real
_atom_type_scat_dispersion_imag
_atom_type_scat_source
C C 0.0181 0.0091 'International Tables Vol C Tables 4.2.6.8 and 6.1.1.4'
H H 0.0000 0.0000 'International Tables Vol C Tables 4.2.6.8 and 6.1.1.4'
N N 0.0311 0.0180 'International Tables Vol C Tables 4.2.6.8 and 6.1.1.4'
O O 0.0492 0.0322 'International Tables Vol C Tables 4.2.6.8 and 6.1.1.4'
S S 0.3331 0.5567 'International Tables Vol C Tables 4.2.6.8 and 6.1.1.4'

loop_
_geom_angle_atom_site_label_1
_geom_angle_atom_site_label_2
_geom_angle_atom_site_label_3
_geom_angle
_geom_angle_site_symmetry_1
_geom_angle_site_symmetry_3
_geom_angle_publ_flag
C00K S001 C00J 105.74(8) . . ?
N005 S002 C00T 105.47(8) . . ?
O006 S002 N005 105.20(8) . . ?
O006 S002 C00T 108.91(10) . . ?
O009 S002 N005 105.70(9) . . ?
O009 S002 O006 120.69(11) . . ?
O009 S002 C00T 109.72(11) . . ?
C00A O003 C012 117.57(15) . . ?
C00B N005 S002 121.73(12) . . ?
C00B N005 C00G 106.08(13) . . ?
C00G N005 S002 123.34(12) . . ?
C00I N007 C011 119.94(16) . . ?
C00L N007 C00I 123.65(14) . . ?
C00L N007 C011 116.12(16) . . ?
O003 C00A C00E 110.12(13) . . ?
O004 C00A O003 124.83(16) . . ?
O004 C00A C00E 125.03(15) . . ?
N005 C00B C00D 135.13(14) . . ?
C00C C00B N005 110.35(15) . . ?
C00C C00B C00D 113.89(14) . . ?
C00B C00C C00H 109.27(15) . . ?
C00B C00C C00J 111.03(14) . . ?
C00H C00C C00J 139.17(14) . . ?
C00B C00D H00A 111.9 . . ?
C00B C00D H00B 111.9 . . ?
C00B C00D C00E 99.26(12) . . ?
H00A C00D H00B 109.6 . . ?
C00E C00D H00A 111.9 . . ?
C00E C00D H00B 111.9 . . ?
C00A C00E C00D 112.69(13) . . ?
C00A C00E C00F 108.14(13) . . ?
C00A C00E C00J 111.95(13) . . ?
C00D C00E C00J 104.57(12) . . ?
C00F C00E C00D 108.92(13) . . ?
C00F C00E C00J 110.53(13) . . ?
C00I C00F C00E 122.53(15) . . ?
C00M C00F C00E 119.06(15) . . ?
C00M C00F C00I 118.40(16) . . ?
C00H C00G N005 108.48(14) . . ?
C00P C00G N005 129.79(17) . . ?
C00P C00G C00H 121.66(17) . . ?
C00G C00H C00C 105.75(14) . . ?
C00N C00H C00C 134.35(17) . . ?
C00N C00H C00G 119.90(16) . . ?
C00F C00I N007 120.83(16) . . ?
C00F C00I C00Y 119.13(18) . . ?
C00Y C00I N007 119.99(17) . . ?
C00C C00J S001 111.89(11) . . ?
C00C C00J C00E 100.71(12) . . ?
C00C C00J C00L 111.40(14) . . ?
C00E C00J S001 114.62(11) . . ?
C00L C00J S001 103.07(11) . . ?
C00L C00J C00E 115.50(13) . . ?
C00Q C00K S001 120.25(15) . . ?
C00Q C00K C00S 118.16(18) . . ?
C00S C00K S001 120.95(15) . . ?
N007 C00L C00J 117.23(15) . . ?
O008 C00L N007 121.70(16) . . ?
O008 C00L C00J 120.95(17) . . ?
C00F C00M H00M 119.1 . . ?
C010 C00M C00F 121.72(19) . . ?
C010 C00M H00M 119.1 . . ?
C00H C00N H00N 120.9 . . ?
C00V C00N C00H 118.28(19) . . ?
C00V C00N H00N 120.9 . . ?
C00X C00O C011 121.98(18) . . ?
C00X C00O C019 117.9(2) . . ?
C019 C00O C011 120.0(2) . . ?
C00G C00P H00P 121.5 . . ?
C00W C00P C00G 116.95(19) . . ?
C00W C00P H00P 121.5 . . ?
C00K C00Q H00Q 119.9 . . ?
C00U C00Q C00K 120.13(19) . . ?
C00U C00Q H00Q 119.9 . . ?
C00U C00R C00Z 117.42(19) . . ?
C00U C00R C016 121.1(2) . . ?
C00Z C00R C016 121.5(2) . . ?
C00K C00S H00S 119.7 . . ?
C00Z C00S C00K 120.7(2) . . ?
C00Z C00S H00S 119.7 . . ?
C013 C00T S002 118.60(16) . . ?
C013 C00T C01A 120.2(2) . . ?
C01A C00T S002 121.2(2) . . ?
C00Q C00U H00U 119.0 . . ?
C00R C00U C00Q 121.9(2) . . ?
C00R C00U H00U 119.0 . . ?
C00N C00V H00V 119.4 . . ?
C00N C00V C00W 121.2(2) . . ?
C00W C00V H00V 119.4 . . ?
C00P C00W H00W 119.0 . . ?
C00V C00W C00P 121.98(19) . . ?
C00V C00W H00W 119.0 . . ?
C00O C00X H00X 119.3 . . ?
C00O C00X C018 121.4(2) . . ?
C018 C00X H00X 119.3 . . ?
C00I C00Y H00Y 119.5 . . ?
C014 C00Y C00I 121.0(2) . . ?
C014 C00Y H00Y 119.5 . . ?
C00R C00Z H00Z 119.2 . . ?
C00S C00Z C00R 121.7(2) . . ?
C00S C00Z H00Z 119.2 . . ?
C00M C010 H010 120.2 . . ?
C014 C010 C00M 119.5(2) . . ?
C014 C010 H010 120.2 . . ?
N007 C011 C00O 114.13(16) . . ?
N007 C011 H01A 108.7 . . ?
N007 C011 H01B 108.7 . . ?
C00O C011 H01A 108.7 . . ?
C00O C011 H01B 108.7 . . ?
H01A C011 H01B 107.6 . . ?
O003 C012 H01C 109.3 . . ?
O003 C012 H01D 109.3 . . ?
O003 C012 C01D 111.74(19) . . ?
H01C C012 H01D 107.9 . . ?
C01D C012 H01C 109.3 . . ?
C01D C012 H01D 109.3 . . ?
C00T C013 H013 120.3 . . ?
C00T C013 C017 119.4(2) . . ?
C017 C013 H013 120.3 . . ?
C00Y C014 H014 119.9 . . ?
C010 C014 C00Y 120.2(2) . . ?
C010 C014 H014 119.9 . . ?
C017 C015 C01E 120.3(3) . . ?
C017 C015 C01F 117.3(3) . . ?
C01F C015 C01E 122.3(3) . . ?
C00R C016 H01E 109.5 . . ?
C00R C016 H01F 109.5 . . ?
C00R C016 H01G 109.5 . . ?
H01E C016 H01F 109.5 . . ?
H01E C016 H01G 109.5 . . ?
H01F C016 H01G 109.5 . . ?
C013 C017 H017 119.0 . . ?
C015 C017 C013 122.0(3) . . ?
C015 C017 H017 119.0 . . ?
C00X C018 H018 120.0 . . ?
C01C C018 C00X 119.9(3) . . ?
C01C C018 H018 120.0 . . ?
C00O C019 H019 119.7 . . ?
C00O C019 C01B 120.6(3) . . ?
C01B C019 H019 119.7 . . ?
C00T C01A H01H 120.5 . . ?
C00T C01A C01F 118.9(3) . . ?
C01F C01A H01H 120.5 . . ?
C019 C01B H01I 119.8 . . ?
C01C C01B C019 120.4(2) . . ?
C01C C01B H01I 119.8 . . ?
C018 C01C H01J 120.1 . . ?
C01B C01C C018 119.8(3) . . ?
C01B C01C H01J 120.1 . . ?
C012 C01D H01K 109.5 . . ?
C012 C01D H01L 109.5 . . ?
C012 C01D H01M 109.5 . . ?
H01K C01D H01L 109.5 . . ?
H01K C01D H01M 109.5 . . ?
H01L C01D H01M 109.5 . . ?
C015 C01E H01N 109.5 . . ?
C015 C01E H01O 109.5 . . ?
C015 C01E H01P 109.5 . . ?
H01N C01E H01O 109.5 . . ?
H01N C01E H01P 109.5 . . ?
H01O C01E H01P 109.5 . . ?
C015 C01F C01A 122.1(3) . . ?
C015 C01F H01Q 119.0 . . ?
C01A C01F H01Q 119.0 . . ?

loop_
_geom_bond_atom_site_label_1
_geom_bond_atom_site_label_2
_geom_bond_distance
_geom_bond_site_symmetry_2
_geom_bond_publ_flag
S001 C00J 1.8651(17) . ?
S001 C00K 1.7701(19) . ?
S002 N005 1.6778(15) . ?
S002 O006 1.4244(16) . ?
S002 O009 1.4195(17) . ?
S002 C00T 1.749(2) . ?
O003 C00A 1.332(2) . ?
O003 C012 1.461(2) . ?
O004 C00A 1.196(2) . ?
N005 C00B 1.402(2) . ?
N005 C00G 1.434(2) . ?
N007 C00I 1.412(2) . ?
N007 C00L 1.366(2) . ?
N007 C011 1.472(2) . ?
O008 C00L 1.211(2) . ?
C00A C00E 1.527(2) . ?
C00B C00C 1.342(2) . ?
C00B C00D 1.494(2) . ?
C00C C00H 1.439(2) . ?
C00C C00J 1.492(2) . ?
C00D H00A 0.9700 . ?
C00D H00B 0.9700 . ?
C00D C00E 1.562(2) . ?
C00E C00F 1.530(2) . ?
C00E C00J 1.576(2) . ?
C00F C00I 1.397(2) . ?
C00F C00M 1.392(2) . ?
C00G C00H 1.406(2) . ?
C00G C00P 1.389(3) . ?
C00H C00N 1.395(2) . ?
C00I C00Y 1.400(3) . ?
C00J C00L 1.531(2) . ?
C00K C00Q 1.386(3) . ?
C00K C00S 1.387(3) . ?
C00M H00M 0.9300 . ?
C00M C010 1.382(3) . ?
C00N H00N 0.9300 . ?
C00N C00V 1.377(3) . ?
C00O C00X 1.366(3) . ?
C00O C011 1.510(3) . ?
C00O C019 1.383(3) . ?
C00P H00P 0.9300 . ?
C00P C00W 1.385(3) . ?
C00Q H00Q 0.9300 . ?
C00Q C00U 1.386(3) . ?
C00R C00U 1.376(3) . ?
C00R C00Z 1.379(3) . ?
C00R C016 1.506(3) . ?
C00S H00S 0.9300 . ?
C00S C00Z 1.378(3) . ?
C00T C013 1.370(3) . ?
C00T C01A 1.373(3) . ?
C00U H00U 0.9300 . ?
C00V H00V 0.9300 . ?
C00V C00W 1.384(3) . ?
C00W H00W 0.9300 . ?
C00X H00X 0.9300 . ?
C00X C018 1.390(3) . ?
C00Y H00Y 0.9300 . ?
C00Y C014 1.374(3) . ?
C00Z H00Z 0.9300 . ?
C010 H010 0.9300 . ?
C010 C014 1.370(3) . ?
C011 H01A 0.9700 . ?
C011 H01B 0.9700 . ?
C012 H01C 0.9700 . ?
C012 H01D 0.9700 . ?
C012 C01D 1.469(4) . ?
C013 H013 0.9300 . ?
C013 C017 1.380(4) . ?
C014 H014 0.9300 . ?
C015 C017 1.368(4) . ?
C015 C01E 1.515(4) . ?
C015 C01F 1.375(4) . ?
C016 H01E 0.9600 . ?
C016 H01F 0.9600 . ?
C016 H01G 0.9600 . ?
C017 H017 0.9300 . ?
C018 H018 0.9300 . ?
C018 C01C 1.362(4) . ?
C019 H019 0.9300 . ?
C019 C01B 1.389(4) . ?
C01A H01H 0.9300 . ?
C01A C01F 1.383(4) . ?
C01B H01I 0.9300 . ?
C01B C01C 1.359(5) . ?
C01C H01J 0.9300 . ?
C01D H01K 0.9600 . ?
C01D H01L 0.9600 . ?
C01D H01M 0.9600 . ?
C01E H01N 0.9600 . ?
C01E H01O 0.9600 . ?
C01E H01P 0.9600 . ?
C01F H01Q 0.9300 . ?

loop_
_geom_torsion_atom_site_label_1
_geom_torsion_atom_site_label_2
_geom_torsion_atom_site_label_3
_geom_torsion_atom_site_label_4
_geom_torsion
_geom_torsion_site_symmetry_1
_geom_torsion_site_symmetry_2
_geom_torsion_site_symmetry_3
_geom_torsion_site_symmetry_4
_geom_torsion_publ_flag
S001 C00J C00L N007 -159.94(13) . . . . ?
S001 C00J C00L O008 24.0(2) . . . . ?
S001 C00K C00Q C00U -171.50(16) . . . . ?
S001 C00K C00S C00Z 171.98(17) . . . . ?
S002 N005 C00B C00C -149.78(13) . . . . ?
S002 N005 C00B C00D 40.2(3) . . . . ?
S002 N005 C00G C00H 150.31(12) . . . . ?
S002 N005 C00G C00P -32.7(3) . . . . ?
S002 C00T C013 C017 179.80(18) . . . . ?
S002 C00T C01A C01F -179.9(2) . . . . ?
O003 C00A C00E C00D 176.08(13) . . . . ?
O003 C00A C00E C00F -63.46(17) . . . . ?
O003 C00A C00E C00J 58.54(18) . . . . ?
O004 C00A C00E C00D -5.8(2) . . . . ?
O004 C00A C00E C00F 114.62(19) . . . . ?
O004 C00A C00E C00J -123.38(18) . . . . ?
N005 S002 C00T C013 -85.94(18) . . . . ?
N005 S002 C00T C01A 95.1(2) . . . . ?
N005 C00B C00C C00H -0.2(2) . . . . ?
N005 C00B C00C C00J -173.55(13) . . . . ?
N005 C00B C00D C00E -169.66(18) . . . . ?
N005 C00G C00H C00C -2.76(18) . . . . ?
N005 C00G C00H C00N 176.67(15) . . . . ?
N005 C00G C00P C00W -176.54(18) . . . . ?
O006 S002 N005 C00B -42.95(16) . . . . ?
O006 S002 N005 C00G 174.23(14) . . . . ?
O006 S002 C00T C013 26.54(19) . . . . ?
O006 S002 C00T C01A -152.4(2) . . . . ?
N007 C00I C00Y C014 -177.03(19) . . . . ?
O009 S002 N005 C00B -171.68(14) . . . . ?
O009 S002 N005 C00G 45.49(16) . . . . ?
O009 S002 C00T C013 160.64(17) . . . . ?
O009 S002 C00T C01A -18.3(2) . . . . ?
C00A O003 C012 C01D 87.6(3) . . . . ?
C00A C00E C00F C00I 107.22(17) . . . . ?
C00A C00E C00F C00M -72.22(19) . . . . ?
C00A C00E C00J S001 32.46(16) . . . . ?
C00A C00E C00J C00C 152.73(13) . . . . ?
C00A C00E C00J C00L -87.16(17) . . . . ?
C00B N005 C00G C00H 2.65(18) . . . . ?
C00B N005 C00G C00P 179.64(18) . . . . ?
C00B C00C C00H C00G 1.88(19) . . . . ?
C00B C00C C00H C00N -177.42(19) . . . . ?
C00B C00C C00J S001 103.57(14) . . . . ?
C00B C00C C00J C00E -18.63(17) . . . . ?
C00B C00C C00J C00L -141.64(15) . . . . ?
C00B C00D C00E C00A -152.32(13) . . . . ?
C00B C00D C00E C00F 87.67(15) . . . . ?
C00B C00D C00E C00J -30.50(16) . . . . ?
C00C C00B C00D C00E 20.62(18) . . . . ?
C00C C00H C00N C00V 179.86(19) . . . . ?
C00C C00J C00L N007 79.92(19) . . . . ?
C00C C00J C00L O008 -96.1(2) . . . . ?
C00D C00B C00C C00H 172.04(14) . . . . ?
C00D C00B C00C C00J -1.3(2) . . . . ?
C00D C00E C00F C00I -130.00(16) . . . . ?
C00D C00E C00F C00M 50.6(2) . . . . ?
C00D C00E C00J S001 -89.84(13) . . . . ?
C00D C00E C00J C00C 30.43(15) . . . . ?
C00D C00E C00J C00L 150.54(14) . . . . ?
C00E C00F C00I N007 -4.2(2) . . . . ?
C00E C00F C00I C00Y 178.29(16) . . . . ?
C00E C00F C00M C010 -178.28(17) . . . . ?
C00E C00J C00L N007 -34.2(2) . . . . ?
C00E C00J C00L O008 149.81(18) . . . . ?
C00F C00E C00J S001 153.09(11) . . . . ?
C00F C00E C00J C00C -86.64(14) . . . . ?
C00F C00E C00J C00L 33.47(19) . . . . ?
C00F C00I C00Y C014 0.5(3) . . . . ?
C00F C00M C010 C014 -0.4(3) . . . . ?
C00G N005 C00B C00C -1.48(19) . . . . ?
C00G N005 C00B C00D -171.45(18) . . . . ?
C00G C00H C00N C00V 0.6(3) . . . . ?
C00G C00P C00W C00V 0.4(3) . . . . ?
C00H C00C C00J S001 -66.7(2) . . . . ?
C00H C00C C00J C00E 171.05(19) . . . . ?
C00H C00C C00J C00L 48.0(3) . . . . ?
C00H C00G C00P C00W 0.1(3) . . . . ?
C00H C00N C00V C00W -0.2(3) . . . . ?
C00I N007 C00L O008 -170.10(19) . . . . ?
C00I N007 C00L C00J 13.9(3) . . . . ?
C00I N007 C011 C00O 70.4(2) . . . . ?
C00I C00F C00M C010 2.3(3) . . . . ?
C00I C00Y C014 C010 1.4(3) . . . . ?
C00J S001 C00K C00Q -106.57(16) . . . . ?
C00J S001 C00K C00S 82.81(16) . . . . ?
C00J C00C C00H C00G 172.31(19) . . . . ?
C00J C00C C00H C00N -7.0(4) . . . . ?
C00J C00E C00F C00I -15.6(2) . . . . ?
C00J C00E C00F C00M 164.91(15) . . . . ?
C00K S001 C00J C00C -45.87(13) . . . . ?
C00K S001 C00J C00E 67.99(13) . . . . ?
C00K S001 C00J C00L -165.67(11) . . . . ?
C00K C00Q C00U C00R -0.5(3) . . . . ?
C00K C00S C00Z C00R -0.7(3) . . . . ?
C00L N007 C00I C00F 6.0(3) . . . . ?
C00L N007 C00I C00Y -176.52(18) . . . . ?
C00L N007 C011 C00O -103.7(2) . . . . ?
C00M C00F C00I N007 175.25(16) . . . . ?
C00M C00F C00I C00Y -2.3(3) . . . . ?
C00M C010 C014 C00Y -1.4(3) . . . . ?
C00N C00V C00W C00P -0.4(3) . . . . ?
C00O C00X C018 C01C -0.9(4) . . . . ?
C00O C019 C01B C01C -0.6(5) . . . . ?
C00P C00G C00H C00C 179.95(16) . . . . ?
C00P C00G C00H C00N -0.6(3) . . . . ?
C00Q C00K C00S C00Z 1.2(3) . . . . ?
C00S C00K C00Q C00U -0.6(3) . . . . ?
C00T S002 N005 C00B 72.11(15) . . . . ?
C00T S002 N005 C00G -70.71(15) . . . . ?
C00T C013 C017 C015 0.3(4) . . . . ?
C00T C01A C01F C015 -0.2(5) . . . . ?
C00U C00R C00Z C00S -0.4(3) . . . . ?
C00X C00O C011 N007 29.4(3) . . . . ?
C00X C00O C019 C01B 0.8(4) . . . . ?
C00X C018 C01C C01B 1.0(5) . . . . ?
C00Z C00R C00U C00Q 1.0(3) . . . . ?
C011 N007 C00I C00F -167.65(17) . . . . ?
C011 N007 C00I C00Y 9.8(3) . . . . ?
C011 N007 C00L O008 3.8(3) . . . . ?
C011 N007 C00L C00J -172.23(16) . . . . ?
C011 C00O C00X C018 176.4(2) . . . . ?
C011 C00O C019 C01B -175.8(2) . . . . ?
C012 O003 C00A O004 3.9(3) . . . . ?
C012 O003 C00A C00E -177.97(15) . . . . ?
C013 C00T C01A C01F 1.2(4) . . . . ?
C016 C00R C00U C00Q -179.3(2) . . . . ?
C016 C00R C00Z C00S 179.9(2) . . . . ?
C017 C015 C01F C01A -0.6(5) . . . . ?
C019 C00O C00X C018 0.0(4) . . . . ?
C019 C00O C011 N007 -154.2(2) . . . . ?
C019 C01B C01C C018 -0.3(5) . . . . ?
C01A C00T C013 C017 -1.2(4) . . . . ?
C01E C015 C017 C013 179.5(2) . . . . ?
C01E C015 C01F C01A -179.5(3) . . . . ?
C01F C015 C017 C013 0.6(4) . . . . ?
